data_4321475
loop_
_publ_author_name
'Rolf Minkwitz'
'Michael Berkei'
'Marc Studentkowski'
'Ralf Ludwig'

_publ_section_title
;
 Crystal Structure of (Difluoro)methoxyoxo Iodine(V) IF2(O)OCH3
;
_journal_name_full 'Inorganic Chemistry'
_journal_page_first 4766
_journal_page_last 4768
_journal_paper_doi 10.1021/ic000525s
_journal_volume 39
_journal_year 2000
_chemical_formula_sum 'C H3 F2 I O2'
_chemical_formula_weight 211.93
_chemical_name_systematic
; 
 (Difluoro)methoxioxo Iodine(V)
;
_space_group_IT_number 61
_symmetry_cell_setting orthorhombic
_symmetry_space_group_name_Hall '-P 2ac 2ab'
_symmetry_space_group_name_H-M 'P b c a'
_atom_sites_solution_hydrogens geom
_atom_sites_solution_primary direct
_atom_sites_solution_secondary difmap
_audit_creation_method SHELXL
_cell_angle_alpha 90.00
_cell_angle_beta 90.00
_cell_angle_gamma 90.00
_cell_formula_units_Z 8
_cell_length_a 7.6050(10)
_cell_length_b 7.3600(10)
_cell_length_c 15.0170(10)
_cell_measurement_temperature 173(2)
_cell_volume 840.54(17)
_computing_cell_refinement 'DENZO, SCALEPACK'
_computing_data_collection KappaCCD
_computing_data_reduction 'DENZO, SCALEPACK'
_computing_molecular_graphics 'Siemens XP'
_computing_publication_material
; 
SHELXL-93 (Sheldrick, 1993), Parst (Nardelli 1983), Platon (Spek 1982), 
Missym (Le Page 1987)' 
;
_computing_structure_refinement 'SHELXL-93 (Sheldrick, 1993)'
_computing_structure_solution 'SHELXS-86 (Sheldrick, 1990)'
_diffrn_ambient_temperature 173(2)
_diffrn_measurement_device 'Nonius Kappa CCD'
_diffrn_measurement_method \w--2\q
_diffrn_radiation_monochromator graphite
_diffrn_radiation_source 'fine-focus sealed tube'
_diffrn_radiation_type MoK\a
_diffrn_radiation_wavelength 0.71069
_diffrn_reflns_av_R_equivalents 0.0668
_diffrn_reflns_av_sigmaI/netI 0.0458
_diffrn_reflns_limit_h_max 9
_diffrn_reflns_limit_h_min -9
_diffrn_reflns_limit_k_max 7
_diffrn_reflns_limit_k_min -7
_diffrn_reflns_limit_l_max 19
_diffrn_reflns_limit_l_min -19
_diffrn_reflns_number 5609
_diffrn_reflns_theta_max 27.05
_diffrn_reflns_theta_min 2.71
_exptl_absorpt_coefficient_mu 7.530
_exptl_crystal_colour colourless
_exptl_crystal_density_diffrn 3.349
_exptl_crystal_description parallelepiped
_exptl_crystal_F_000 768
_exptl_crystal_size_max 0.15
_exptl_crystal_size_mid 0.15
_exptl_crystal_size_min 0.1
_refine_diff_density_max 0.844
_refine_diff_density_min -0.734
_refine_diff_density_rms 0.177
_refine_ls_extinction_coef 0.0003(2)
_refine_ls_extinction_expression Fc^*^=kFc[1+0.001xFc^2^\l^3^/sin(2\q)]^-1/4^
_refine_ls_extinction_method SHELXL
_refine_ls_goodness_of_fit_all 0.948
_refine_ls_goodness_of_fit_obs 1.029
_refine_ls_hydrogen_treatment refall
_refine_ls_matrix_type full
_refine_ls_number_parameters 68
_refine_ls_number_reflns 859
_refine_ls_number_restraints 0
_refine_ls_restrained_S_all 0.948
_refine_ls_restrained_S_obs 1.029
_refine_ls_R_factor_all 0.0497
_refine_ls_R_factor_obs 0.0264
_refine_ls_shift/esd_max 0.022
_refine_ls_shift/esd_mean 0.002
_refine_ls_structure_factor_coef Fsqd
_refine_ls_weighting_details 'w=1/[\s^2^(Fo^2^)+(0.0286P)^2^+0.0000P] where P=(Fo^2^+2Fc^2^)/3'
_refine_ls_weighting_scheme calc
_refine_ls_wR_factor_all 0.0569
_refine_ls_wR_factor_obs 0.0516
_reflns_number_observed 620
_reflns_number_total 859
_reflns_observed_criterion >2sigma(I)
_cod_data_source_file ic000525s.cif
_cod_data_source_block CH3F2IO2
_cod_depositor_comments
;
The following automatic conversions were performed:

'_refine_ls_weighting_scheme' value 'calc
w=1/[\s^2^(Fo^2^)+(0.0286P)^2^+0.0000P] where P=(Fo^2^+2Fc^2^)/3' was
changed to 'calc'. New tag '_refine_ls_weighting_details' was
created. The value of the new tag was set to
'w=1/[\s^2^(Fo^2^)+(0.0286P)^2^+0.0000P] where P=(Fo^2^+2Fc^2^)/3'.

Automatic conversion script
Id: cif_fix_values 3143 2015-03-26 13:38:13Z robertas 
;
_cod_original_cell_volume 840.5(2)
_cod_database_code 4321475

loop_
_symmetry_equiv_pos_as_xyz
'x, y, z'
'-x+1/2, -y, z+1/2'
'-x, y+1/2, -z+1/2'
'x+1/2, -y+1/2, -z'
'-x, -y, -z'
'x-1/2, y, -z-1/2'
'x, -y-1/2, z-1/2'
'-x-1/2, y-1/2, z'

loop_
_atom_site_aniso_label
_atom_site_aniso_U_11
_atom_site_aniso_U_22
_atom_site_aniso_U_33
_atom_site_aniso_U_23
_atom_site_aniso_U_13
_atom_site_aniso_U_12
I1 0.0297(2) 0.0149(3) 0.0171(2) -0.00023(13) 0.0016(2) -0.00202(15)
F1 0.028(2) 0.035(2) 0.036(2) -0.0004(15) -0.003(2) -0.0020(15)
F2 0.038(2) 0.022(2) 0.030(2) -0.0011(13) 0.0003(15) 0.0106(14)
O1 0.053(3) 0.014(2) 0.031(2) -0.002(2) 0.011(2) -0.014(2)
O2 0.040(2) 0.021(2) 0.017(2) 0.0013(14) 0.002(2) -0.007(2)
C1 0.035(4) 0.038(4) 0.018(3) -0.002(3) -0.002(3) -0.007(3)

loop_
_atom_site_label
_atom_site_type_symbol
_atom_site_fract_x
_atom_site_fract_y
_atom_site_fract_z
_atom_site_U_iso_or_equiv
_atom_site_thermal_displace_type
_atom_site_occupancy
_atom_site_calc_flag
_atom_site_refinement_flags
_atom_site_disorder_group
I1 I 0.11380(4) 0.65034(4) 0.92761(2) 0.0206(2) Uani 1 d . .
F1 F -0.1187(4) 0.7475(5) 0.9087(2) 0.0332(8) Uani 1 d . .
F2 F 0.3485(4) 0.5391(4) 0.9302(2) 0.0298(7) Uani 1 d . .
O1 O 0.0275(5) 0.4281(5) 0.9161(2) 0.0328(10) Uani 1 d . .
O2 O 0.1617(5) 0.7101(5) 0.8090(2) 0.0259(9) Uani 1 d . .
C1 C 0.0915(9) 0.5921(9) 0.7386(4) 0.0303(15) Uani 1 d . .
H1 H 0.1686(84) 0.4767(119) 0.7294(46) 0.080(24) Uiso 1 d . .
H2 H -0.0287(102) 0.5776(79) 0.7559(41) 0.063(23) Uiso 1 d . .
H3 H 0.1263(70) 0.6491(71) 0.6947(45) 0.032(19) Uiso 1 d . .

loop_
_atom_type_symbol
_atom_type_description
_atom_type_scat_dispersion_real
_atom_type_scat_dispersion_imag
_atom_type_scat_source
C C 0.0033 0.0016 'International Tables Vol C Tables 4.2.6.8 and 6.1.1.4'
H H 0.0000 0.0000 'International Tables Vol C Tables 4.2.6.8 and 6.1.1.4'
O O 0.0106 0.0060 'International Tables Vol C Tables 4.2.6.8 and 6.1.1.4'
F F 0.0171 0.0103 'International Tables Vol C Tables 4.2.6.8 and 6.1.1.4'
I I -0.4742 1.8119 'International Tables Vol C Tables 4.2.6.8 and 6.1.1.4'

loop_
_geom_angle_atom_site_label_1
_geom_angle_atom_site_label_2
_geom_angle_atom_site_label_3
_geom_angle
_geom_angle_site_symmetry_1
_geom_angle_site_symmetry_3
_geom_angle_publ_flag
O1 I1 O2 101.4(2) . . ?
O1 I1 F1 89.3(2) . . ?
O2 I1 F1 87.22(14) . . ?
O1 I1 F2 87.3(2) . . ?
O2 I1 F2 86.53(14) . . ?
F1 I1 F2 172.21(13) . . ?
C1 O2 I1 118.4(3) . . ?
O2 C1 H1 111.9(37) . . ?
O2 C1 H2 102.6(38) . . ?
H1 C1 H2 118.9(53) . . ?
O2 C1 H3 99.1(41) . . ?
H1 C1 H3 97.3(50) . . ?
H2 C1 H3 125.4(55) . . ?

loop_
_geom_bond_atom_site_label_1
_geom_bond_atom_site_label_2
_geom_bond_distance
_geom_bond_site_symmetry_2
_geom_bond_publ_flag
I1 O1 1.771(3) . ?
I1 O2 1.870(3) . ?
I1 F1 1.929(3) . ?
I1 F2 1.964(3) . ?
O2 C1 1.469(7) . ?
C1 H1 1.04(8) . ?
C1 H2 0.96(7) . ?
C1 H3 0.83(6) . ?

loop_
_cod_related_entry_id
_cod_related_entry_database
_cod_related_entry_code
1 ChemSpider 30661119
